data_2230451
loop_
_publ_author_name
'Jasinski, Jerry P.'
'Golen, James A.'
'Siddaraju, B. P.'
'Dayananda, A. S.'
'Yathirajan, H. S.'

_publ_section_title
;
 4-(4-Chlorophenyl)-4-hydroxypiperidinium benzoate
;
_journal_coeditor_code PV2415
_journal_issue 6
_journal_name_full 'Acta Crystallographica Section E'
_journal_page_first o1436
_journal_paper_doi 10.1107/S1600536811017855
_journal_volume 67
_journal_year 2011
_chemical_formula_iupac 'C11 H15 Cl N O +, C7 H5 O2 -'
_chemical_formula_moiety 'C11 H15 Cl N O +, C7 H5 O2 -'
_chemical_formula_sum 'C18 H20 Cl N O3'
_chemical_formula_weight 333.80
_chemical_name_systematic
;
4-(4-Chlorophenyl)-4-hydroxypiperidinium benzoate
;
_space_group_IT_number 2
_symmetry_cell_setting triclinic
_symmetry_space_group_name_Hall '-P 1'
_symmetry_space_group_name_H-M 'P -1'
_atom_sites_solution_hydrogens geom
_atom_sites_solution_primary direct
_atom_sites_solution_secondary difmap
_cell_angle_alpha 99.608(12)
_cell_angle_beta 108.748(13)
_cell_angle_gamma 113.357(14)
_cell_formula_units_Z 2
_cell_length_a 9.6235(12)
_cell_length_b 10.0971(16)
_cell_length_c 10.2251(14)
_cell_measurement_reflns_used 3721
_cell_measurement_temperature 173(2)
_cell_measurement_theta_max 32.26
_cell_measurement_theta_min 3.73
_cell_volume 812.7(3)
_computing_cell_refinement '<i>CrysAlis PRO</i> (Oxford Diffraction, 2010)'
_computing_data_collection '<i>CrysAlis PRO</i> (Oxford Diffraction, 2010)'
_computing_data_reduction '<i>CrysAlis RED</i> (Oxford Diffraction, 2010)'
_computing_molecular_graphics '<i>SHELXTL</i> (Sheldrick, 2008)'
_computing_publication_material '<i>SHELXTL</i> (Sheldrick, 2008)'
_computing_structure_refinement '<i>SHELXL97</i> (Sheldrick, 2008)'
_computing_structure_solution '<i>SHELXS97</i> (Sheldrick, 2008)'
_diffrn_ambient_temperature 173(2)
_diffrn_detector_area_resol_mean 16.1500
_diffrn_measured_fraction_theta_full 0.998
_diffrn_measured_fraction_theta_max 0.998
_diffrn_measurement_device_type 'Oxford Diffraction Xcalibur Eos Gemini'
_diffrn_measurement_method \w
_diffrn_radiation_monochromator graphite
_diffrn_radiation_source 'Enhance (Mo) X-ray Source'
_diffrn_radiation_type MoK\a
_diffrn_radiation_wavelength 0.71073
_diffrn_reflns_av_R_equivalents 0.0183
_diffrn_reflns_av_sigmaI/netI 0.0296
_diffrn_reflns_limit_h_max 12
_diffrn_reflns_limit_h_min -12
_diffrn_reflns_limit_k_max 13
_diffrn_reflns_limit_k_min -13
_diffrn_reflns_limit_l_max 13
_diffrn_reflns_limit_l_min -13
_diffrn_reflns_number 7857
_diffrn_reflns_theta_full 28.70
_diffrn_reflns_theta_max 28.70
_diffrn_reflns_theta_min 3.74
_exptl_absorpt_coefficient_mu 0.250
_exptl_absorpt_correction_T_max 0.9683
_exptl_absorpt_correction_T_min 0.9199
_exptl_absorpt_correction_type multi-scan
_exptl_absorpt_process_details
;
(CrysAlis RED; Oxford Diffraction, 2010)
;
_exptl_crystal_colour colorless
_exptl_crystal_density_diffrn 1.364
_exptl_crystal_density_method 'not measured'
_exptl_crystal_description block
_exptl_crystal_F_000 352
_exptl_crystal_size_max 0.34
_exptl_crystal_size_mid 0.30
_exptl_crystal_size_min 0.13
_refine_diff_density_max 0.291
_refine_diff_density_min -0.340
_refine_ls_extinction_method none
_refine_ls_goodness_of_fit_ref 1.050
_refine_ls_hydrogen_treatment mixed
_refine_ls_matrix_type full
_refine_ls_number_parameters 217
_refine_ls_number_reflns 4184
_refine_ls_number_restraints 4
_refine_ls_restrained_S_all 1.050
_refine_ls_R_factor_all 0.0627
_refine_ls_R_factor_gt 0.0458
_refine_ls_shift/su_max 0.000
_refine_ls_shift/su_mean 0.000
_refine_ls_structure_factor_coef Fsqd
_refine_ls_weighting_details 'calc w=1/[\s^2^(Fo^2^)+(0.0558P)^2^+0.1776P] where P=(Fo^2^+2Fc^2^)/3'
_refine_ls_weighting_scheme calc
_refine_ls_wR_factor_gt 0.1141
_refine_ls_wR_factor_ref 0.1250
_reflns_number_gt 3222
_reflns_number_total 4184
_reflns_threshold_expression I>2\s(I)
_cod_data_source_file pv2415.cif
_cod_data_source_block I
_cod_original_cell_volume 812.7(2)
_cod_database_code 2230451
_cod_database_fobs_code 2230451

loop_
_symmetry_equiv_pos_as_xyz
'x, y, z'
'-x, -y, -z'

loop_
_atom_site_type_symbol
_atom_site_label
_atom_site_fract_x
_atom_site_fract_y
_atom_site_fract_z
_atom_site_U_iso_or_equiv
_atom_site_adp_type
_atom_site_calc_flag
_atom_site_refinement_flags
_atom_site_occupancy
_atom_site_symmetry_multiplicity
_atom_site_disorder_assembly
_atom_site_disorder_group
Cl Cl1 0.01350(8) 0.19249(7) 0.06335(5) 0.06605(19) Uani d . 1 1 . .
O O1 0.37436(18) 0.44147(14) 0.79300(12) 0.0470(3) Uani d D 1 1 . .
H H1O 0.360(3) 0.498(2) 0.746(2) 0.056 Uiso d D 1 1 . .
O O2 0.46446(18) 0.94763(13) 0.77613(13) 0.0553(4) Uani d . 1 1 . .
O O3 0.36182(17) 0.70222(13) 0.75160(12) 0.0504(3) Uani d . 1 1 . .
N N1 0.51659(18) 0.21683(15) 0.95370(13) 0.0372(3) Uani d D 1 1 . .
H H1NB 0.514(2) 0.1342(16) 0.9106(18) 0.045 Uiso d D 1 1 . .
H H1NA 0.561(2) 0.231(2) 1.0473(12) 0.045 Uiso d D 1 1 . .
C C1 0.1141(2) 0.24120(18) 0.48209(16) 0.0351(3) Uani d . 1 1 . .
H H1A 0.0551 0.2344 0.5416 0.042 Uiso calc R 1 1 . .
C C2 0.0314(2) 0.21412(19) 0.33410(17) 0.0393(4) Uani d . 1 1 . .
H H2A -0.0832 0.1888 0.2920 0.047 Uiso calc R 1 1 . .
C C3 0.1181(2) 0.22451(18) 0.24891(16) 0.0387(4) Uani d . 1 1 . .
C C4 0.2839(2) 0.2611(2) 0.30731(18) 0.0474(4) Uani d . 1 1 . .
H H4A 0.3419 0.2678 0.2470 0.057 Uiso calc R 1 1 . .
C C5 0.3653(2) 0.2881(2) 0.45636(17) 0.0404(4) Uani d . 1 1 . .
H H5A 0.4802 0.3140 0.4978 0.048 Uiso calc R 1 1 . .
C C6 0.28210(18) 0.27817(15) 0.54568(14) 0.0278(3) Uani d . 1 1 . .
C C7 0.36689(18) 0.30769(15) 0.70961(14) 0.0282(3) Uani d . 1 1 . .
C C8 0.54504(19) 0.32943(17) 0.76015(15) 0.0331(3) Uani d . 1 1 . .
H H8A 0.5421 0.2395 0.7006 0.040 Uiso calc R 1 1 . .
H H8B 0.6156 0.4212 0.7432 0.040 Uiso calc R 1 1 . .
C C9 0.6232(2) 0.34823(18) 0.92121(16) 0.0373(3) Uani d . 1 1 . .
H H9A 0.7351 0.3556 0.9474 0.045 Uiso calc R 1 1 . .
H H9B 0.6383 0.4445 0.9818 0.045 Uiso calc R 1 1 . .
C C10 0.3447(2) 0.19647(19) 0.91069(16) 0.0388(4) Uani d . 1 1 . .
H H10A 0.3496 0.2880 0.9697 0.047 Uiso calc R 1 1 . .
H H10B 0.2763 0.1064 0.9310 0.047 Uiso calc R 1 1 . .
C C11 0.26339(19) 0.17363(18) 0.74911(16) 0.0346(3) Uani d . 1 1 . .
H H11A 0.1503 0.1632 0.7235 0.042 Uiso calc R 1 1 . .
H H11B 0.2503 0.0774 0.6904 0.042 Uiso calc R 1 1 . .
C C12 0.37590(19) 0.80987(17) 0.70139(15) 0.0324(3) Uani d . 1 1 . .
C C13 0.27602(18) 0.76646(16) 0.53903(15) 0.0283(3) Uani d . 1 1 . .
C C14 0.1622(2) 0.61404(17) 0.45411(16) 0.0363(3) Uani d . 1 1 . .
H H14A 0.1524 0.5367 0.4977 0.044 Uiso calc R 1 1 . .
C C15 0.0633(2) 0.5739(2) 0.30681(18) 0.0447(4) Uani d . 1 1 . .
H H15A -0.0151 0.4695 0.2498 0.054 Uiso calc R 1 1 . .
C C16 0.0782(2) 0.6857(2) 0.24240(18) 0.0463(4) Uani d . 1 1 . .
H H16A 0.0093 0.6580 0.1413 0.056 Uiso calc R 1 1 . .
C C17 0.1924(2) 0.8366(2) 0.32407(19) 0.0452(4) Uani d . 1 1 . .
H H17A 0.2042 0.9130 0.2790 0.054 Uiso calc R 1 1 . .
C C18 0.2902(2) 0.87754(17) 0.47237(17) 0.0360(3) Uani d . 1 1 . .
H H18A 0.3677 0.9823 0.5289 0.043 Uiso calc R 1 1 . .

loop_
_atom_site_aniso_label
_atom_site_aniso_U_11
_atom_site_aniso_U_22
_atom_site_aniso_U_33
_atom_site_aniso_U_12
_atom_site_aniso_U_13
_atom_site_aniso_U_23
Cl1 0.0874(4) 0.0854(4) 0.0294(2) 0.0485(3) 0.0179(2) 0.0257(2)
O1 0.0826(9) 0.0447(7) 0.0316(6) 0.0468(7) 0.0235(6) 0.0149(5)
O2 0.0710(9) 0.0364(6) 0.0391(6) 0.0248(6) 0.0082(6) 0.0014(5)
O3 0.0727(9) 0.0397(6) 0.0299(5) 0.0272(6) 0.0101(6) 0.0147(5)
N1 0.0512(8) 0.0349(7) 0.0253(6) 0.0256(6) 0.0101(6) 0.0098(5)
C1 0.0360(8) 0.0427(8) 0.0311(7) 0.0198(7) 0.0169(6) 0.0158(6)
C2 0.0362(8) 0.0442(9) 0.0344(7) 0.0189(7) 0.0109(7) 0.0159(7)
C3 0.0526(10) 0.0401(8) 0.0270(7) 0.0256(8) 0.0151(7) 0.0155(6)
C4 0.0594(11) 0.0691(12) 0.0375(8) 0.0397(10) 0.0314(8) 0.0291(8)
C5 0.0406(9) 0.0589(10) 0.0371(8) 0.0300(8) 0.0225(7) 0.0243(7)
C6 0.0346(8) 0.0273(6) 0.0269(6) 0.0175(6) 0.0146(6) 0.0119(5)
C7 0.0360(8) 0.0289(7) 0.0260(6) 0.0192(6) 0.0153(6) 0.0109(5)
C8 0.0326(8) 0.0347(7) 0.0294(7) 0.0152(6) 0.0119(6) 0.0102(6)
C9 0.0364(8) 0.0387(8) 0.0287(7) 0.0172(7) 0.0075(6) 0.0080(6)
C10 0.0466(9) 0.0422(8) 0.0329(7) 0.0217(7) 0.0192(7) 0.0192(6)
C11 0.0342(8) 0.0379(8) 0.0320(7) 0.0159(7) 0.0142(6) 0.0164(6)
C12 0.0366(8) 0.0331(7) 0.0290(7) 0.0210(6) 0.0116(6) 0.0083(6)
C13 0.0298(7) 0.0322(7) 0.0300(7) 0.0187(6) 0.0150(6) 0.0129(5)
C14 0.0387(8) 0.0330(7) 0.0326(7) 0.0155(7) 0.0110(6) 0.0139(6)
C15 0.0445(10) 0.0408(9) 0.0335(8) 0.0149(8) 0.0079(7) 0.0089(7)
C16 0.0498(10) 0.0602(11) 0.0316(8) 0.0290(9) 0.0141(7) 0.0216(8)
C17 0.0557(11) 0.0527(10) 0.0442(9) 0.0311(9) 0.0271(8) 0.0316(8)
C18 0.0406(9) 0.0327(7) 0.0407(8) 0.0191(7) 0.0205(7) 0.0166(6)

loop_
_atom_type_symbol
_atom_type_description
_atom_type_scat_dispersion_real
_atom_type_scat_dispersion_imag
_atom_type_scat_source
C C 0.0033 0.0016 'International Tables Vol C Tables 4.2.6.8 and 6.1.1.4'
H H 0.0000 0.0000 'International Tables Vol C Tables 4.2.6.8 and 6.1.1.4'
N N 0.0061 0.0033 'International Tables Vol C Tables 4.2.6.8 and 6.1.1.4'
O O 0.0106 0.0060 'International Tables Vol C Tables 4.2.6.8 and 6.1.1.4'
Cl Cl 0.1484 0.1585 'International Tables Vol C Tables 4.2.6.8 and 6.1.1.4'

loop_
_geom_angle_atom_site_label_1
_geom_angle_atom_site_label_2
_geom_angle_atom_site_label_3
_geom_angle_site_symmetry_1
_geom_angle_site_symmetry_3
_geom_angle
_geom_angle_publ_flag
C7 O1 H1O . . 114.0(15) ?
C10 N1 C9 . . 111.70(12) ?
C10 N1 H1NB . . 110.7(13) ?
C9 N1 H1NB . . 110.2(13) ?
C10 N1 H1NA . . 108.5(13) ?
C9 N1 H1NA . . 110.3(13) ?
H1NB N1 H1NA . . 105.3(16) ?
C2 C1 C6 . . 121.38(14) ?
C2 C1 H1A . . 119.3 ?
C6 C1 H1A . . 119.3 ?
C3 C2 C1 . . 118.85(15) ?
C3 C2 H2A . . 120.6 ?
C1 C2 H2A . . 120.6 ?
C4 C3 C2 . . 121.62(14) ?
C4 C3 Cl1 . . 119.92(13) ?
C2 C3 Cl1 . . 118.46(13) ?
C3 C4 C5 . . 118.82(15) ?
C3 C4 H4A . . 120.6 ?
C5 C4 H4A . . 120.6 ?
C6 C5 C4 . . 121.26(15) ?
C6 C5 H5A . . 119.4 ?
C4 C5 H5A . . 119.4 ?
C5 C6 C1 . . 118.06(13) ?
C5 C6 C7 . . 122.92(13) ?
C1 C6 C7 . . 119.01(12) ?
O1 C7 C6 . . 110.41(11) ?
O1 C7 C8 . . 108.40(12) ?
C6 C7 C8 . . 112.93(11) ?
O1 C7 C11 . . 106.31(12) ?
C6 C7 C11 . . 110.12(12) ?
C8 C7 C11 . . 108.43(11) ?
C9 C8 C7 . . 112.22(12) ?
C9 C8 H8A . . 109.2 ?
C7 C8 H8A . . 109.2 ?
C9 C8 H8B . . 109.2 ?
C7 C8 H8B . . 109.2 ?
H8A C8 H8B . . 107.9 ?
N1 C9 C8 . . 111.13(12) ?
N1 C9 H9A . . 109.4 ?
C8 C9 H9A . . 109.4 ?
N1 C9 H9B . . 109.4 ?
C8 C9 H9B . . 109.4 ?
H9A C9 H9B . . 108.0 ?
N1 C10 C11 . . 110.57(13) ?
N1 C10 H10A . . 109.5 ?
C11 C10 H10A . . 109.5 ?
N1 C10 H10B . . 109.5 ?
C11 C10 H10B . . 109.5 ?
H10A C10 H10B . . 108.1 ?
C10 C11 C7 . . 112.01(13) ?
C10 C11 H11A . . 109.2 ?
C7 C11 H11A . . 109.2 ?
C10 C11 H11B . . 109.2 ?
C7 C11 H11B . . 109.2 ?
H11A C11 H11B . . 107.9 ?
O2 C12 O3 . . 124.52(14) ?
O2 C12 C13 . . 118.42(13) ?
O3 C12 C13 . . 117.06(13) ?
C14 C13 C18 . . 118.72(13) ?
C14 C13 C12 . . 120.11(13) ?
C18 C13 C12 . . 121.12(13) ?
C15 C14 C13 . . 120.57(14) ?
C15 C14 H14A . . 119.7 ?
C13 C14 H14A . . 119.7 ?
C16 C15 C14 . . 120.02(16) ?
C16 C15 H15A . . 120.0 ?
C14 C15 H15A . . 120.0 ?
C17 C16 C15 . . 120.19(15) ?
C17 C16 H16A . . 119.9 ?
C15 C16 H16A . . 119.9 ?
C16 C17 C18 . . 119.94(14) ?
C16 C17 H17A . . 120.0 ?
C18 C17 H17A . . 120.0 ?
C17 C18 C13 . . 120.54(15) ?
C17 C18 H18A . . 119.7 ?
C13 C18 H18A . . 119.7 ?

loop_
_geom_bond_atom_site_label_1
_geom_bond_atom_site_label_2
_geom_bond_site_symmetry_2
_geom_bond_distance
_geom_bond_publ_flag
Cl1 C3 . 1.7400(15) ?
O1 C7 . 1.4338(17) ?
O1 H1O . 0.823(15) ?
O2 C12 . 1.2376(19) ?
O3 C12 . 1.2560(18) ?
N1 C10 . 1.485(2) ?
N1 C9 . 1.487(2) ?
N1 H1NB . 0.861(10) ?
N1 H1NA . 0.873(10) ?
C1 C2 . 1.383(2) ?
C1 C6 . 1.393(2) ?
C1 H1A . 0.9500 ?
C2 C3 . 1.376(2) ?
C2 H2A . 0.9500 ?
C3 C4 . 1.373(3) ?
C4 C5 . 1.391(2) ?
C4 H4A . 0.9500 ?
C5 C6 . 1.387(2) ?
C5 H5A . 0.9500 ?
C6 C7 . 1.5250(18) ?
C7 C8 . 1.533(2) ?
C7 C11 . 1.536(2) ?
C8 C9 . 1.5167(19) ?
C8 H8A . 0.9900 ?
C8 H8B . 0.9900 ?
C9 H9A . 0.9900 ?
C9 H9B . 0.9900 ?
C10 C11 . 1.514(2) ?
C10 H10A . 0.9900 ?
C10 H10B . 0.9900 ?
C11 H11A . 0.9900 ?
C11 H11B . 0.9900 ?
C12 C13 . 1.5064(19) ?
C13 C14 . 1.389(2) ?
C13 C18 . 1.391(2) ?
C14 C15 . 1.381(2) ?
C14 H14A . 0.9500 ?
C15 C16 . 1.381(2) ?
C15 H15A . 0.9500 ?
C16 C17 . 1.373(3) ?
C16 H16A . 0.9500 ?
C17 C18 . 1.386(2) ?
C17 H17A . 0.9500 ?
C18 H18A . 0.9500 ?

loop_
_geom_hbond_atom_site_label_D
_geom_hbond_atom_site_label_H
_geom_hbond_atom_site_label_A
_geom_hbond_site_symmetry_A
_geom_hbond_distance_DH
_geom_hbond_distance_HA
_geom_hbond_distance_DA
_geom_hbond_angle_DHA
N1 H1NA O3 2_667 0.873(10) 1.842(11) 2.6964(17) 165.8(17)
O1 H1O O3 . 0.823(15) 2.052(17) 2.7780(16) 146.9(19)
N1 H1NB O2 1_545 0.861(10) 1.916(11) 2.7609(18) 166.3(17)
C16 H16A Cl1 2_565 0.95 2.78 3.5268(17) 136
C9 H9B O1 2_667 0.99 2.46 3.3008(19) 143
C1 H1A Cg3 2_566 0.95 2.70 3.554(2) 150

loop_
_geom_torsion_atom_site_label_1
_geom_torsion_atom_site_label_2
_geom_torsion_atom_site_label_3
_geom_torsion_atom_site_label_4
_geom_torsion_site_symmetry_1
_geom_torsion_site_symmetry_2
_geom_torsion_site_symmetry_3
_geom_torsion_site_symmetry_4
_geom_torsion
_geom_torsion_publ_flag
C6 C1 C2 C3 . . . . -0.1(2) ?
C1 C2 C3 C4 . . . . -0.1(2) ?
C1 C2 C3 Cl1 . . . . -179.23(12) ?
C2 C3 C4 C5 . . . . 0.0(3) ?
Cl1 C3 C4 C5 . . . . 179.15(13) ?
C3 C4 C5 C6 . . . . 0.3(3) ?
C4 C5 C6 C1 . . . . -0.5(2) ?
C4 C5 C6 C7 . . . . -179.69(14) ?
C2 C1 C6 C5 . . . . 0.4(2) ?
C2 C1 C6 C7 . . . . 179.65(13) ?
C5 C6 C7 O1 . . . . 114.43(16) ?
C1 C6 C7 O1 . . . . -64.80(17) ?
C5 C6 C7 C8 . . . . -7.11(19) ?
C1 C6 C7 C8 . . . . 173.66(13) ?
C5 C6 C7 C11 . . . . -128.48(15) ?
C1 C6 C7 C11 . . . . 52.29(16) ?
O1 C7 C8 C9 . . . . 61.09(15) ?
C6 C7 C8 C9 . . . . -176.24(11) ?
C11 C7 C8 C9 . . . . -53.92(15) ?
C10 N1 C9 C8 . . . . -56.75(16) ?
C7 C8 C9 N1 . . . . 55.69(16) ?
C9 N1 C10 C11 . . . . 57.50(16) ?
N1 C10 C11 C7 . . . . -57.35(17) ?
O1 C7 C11 C10 . . . . -61.50(15) ?
C6 C7 C11 C10 . . . . 178.89(12) ?
C8 C7 C11 C10 . . . . 54.87(16) ?
O2 C12 C13 C14 . . . . -173.36(15) ?
O3 C12 C13 C14 . . . . 6.1(2) ?
O2 C12 C13 C18 . . . . 3.9(2) ?
O3 C12 C13 C18 . . . . -176.65(15) ?
C18 C13 C14 C15 . . . . -1.0(2) ?
C12 C13 C14 C15 . . . . 176.34(15) ?
C13 C14 C15 C16 . . . . 0.7(3) ?
C14 C15 C16 C17 . . . . 0.6(3) ?
C15 C16 C17 C18 . . . . -1.5(3) ?
C16 C17 C18 C13 . . . . 1.1(3) ?
C14 C13 C18 C17 . . . . 0.1(2) ?
C12 C13 C18 C17 . . . . -177.21(14) ?

loop_
_cod_related_entry_id
_cod_related_entry_database
_cod_related_entry_code
1 ChemSpider 30656730
